data_1513792
loop_
_publ_author_name
'Zhu, Congqing'
'Luo, Ming'
'Zhu, Qin'
'Zhu, Jun'
'Schleyer, Paul V. R.'
'Wu, Judy I-Chia'
'Lu, Xin'
'Xia, Haiping'

_publ_section_title
;
 Planar M\"obius aromatic pentalenes incorporating 16 and 18 valence
 electron osmiums.
;
_journal_name_full 'Nature communications'
_journal_page_first 3265
_journal_paper_doi 10.1038/ncomms4265
_journal_volume 5
_journal_year 2014
_chemical_formula_moiety 'C63H52 Cl O2 Os P3,2(AlCl4),1.5(CH2Cl2),H2O'
_chemical_formula_sum 'C64.5 H57 Al2 Cl12 O3 Os P3'
_chemical_formula_weight 1642.57
_chemical_name_systematic
; 
 ? 
;
_space_group_IT_number 14
_symmetry_cell_setting monoclinic
_symmetry_space_group_name_Hall '-P 2yn'
_symmetry_space_group_name_H-M 'P 1 21/n 1'
_atom_sites_solution_hydrogens geom
_atom_sites_solution_primary direct
_atom_sites_solution_secondary difmap
_audit_creation_method SHELXL-97
_cell_angle_alpha 90.00
_cell_angle_beta 97.8130(10)
_cell_angle_gamma 90.00
_cell_formula_units_Z 4
_cell_length_a 18.4337(3)
_cell_length_b 19.2879(3)
_cell_length_c 20.2958(4)
_cell_measurement_reflns_used 49165
_cell_measurement_temperature 173(2)
_cell_measurement_theta_max 27.48
_cell_measurement_theta_min 3.00
_cell_volume 7149.1(2)
_computing_cell_refinement RAPID-AUTO
_computing_data_collection 'RAPID-AUTO (Rigaku Corporation, 1998)'
_computing_data_reduction 'CrystalStructure (Rigaku/MSC and Rigaku Corporation, 2002)'
_computing_molecular_graphics 'XP (Sheldrick, 1993)'
_computing_publication_material SHELXL-97
_computing_structure_refinement 'SHELXL-97 (Sheldrick, 1997)'
_computing_structure_solution 'SHELXS-97 (Sheldrick, 1990)'
_diffrn_ambient_temperature 173(2)
_diffrn_measured_fraction_theta_full 0.998
_diffrn_measured_fraction_theta_max 0.998
_diffrn_radiation_monochromator graphite
_diffrn_radiation_source 'fine-focus sealed tube'
_diffrn_radiation_type MoK\a
_diffrn_radiation_wavelength 0.71073
_diffrn_reflns_av_R_equivalents 0.0626
_diffrn_reflns_av_sigmaI/netI 0.0501
_diffrn_reflns_limit_h_max 21
_diffrn_reflns_limit_h_min -21
_diffrn_reflns_limit_k_max 22
_diffrn_reflns_limit_k_min -22
_diffrn_reflns_limit_l_max 24
_diffrn_reflns_limit_l_min -24
_diffrn_reflns_number 54780
_diffrn_reflns_theta_full 25.00
_diffrn_reflns_theta_max 25.00
_diffrn_reflns_theta_min 2.99
_exptl_absorpt_coefficient_mu 2.367
_exptl_absorpt_correction_T_max 1.000000
_exptl_absorpt_correction_T_min 0.282688
_exptl_absorpt_correction_type multi-scan
_exptl_crystal_colour yellow
_exptl_crystal_density_diffrn 1.526
_exptl_crystal_density_method 'not measured'
_exptl_crystal_description block
_exptl_crystal_F_000 3276
_exptl_crystal_size_max 0.20
_exptl_crystal_size_mid 0.10
_exptl_crystal_size_min 0.06
_refine_diff_density_max 1.695
_refine_diff_density_min -1.366
_refine_diff_density_rms 0.139
_refine_ls_extinction_method none
_refine_ls_goodness_of_fit_ref 1.055
_refine_ls_hydrogen_treatment constr
_refine_ls_matrix_type full
_refine_ls_number_parameters 748
_refine_ls_number_reflns 12564
_refine_ls_number_restraints 6
_refine_ls_restrained_S_all 1.055
_refine_ls_R_factor_all 0.0585
_refine_ls_R_factor_gt 0.0478
_refine_ls_shift/su_max 0.006
_refine_ls_shift/su_mean 0.000
_refine_ls_structure_factor_coef Fsqd
_refine_ls_weighting_details 'calc w=1/[\s^2^(Fo^2^)+(0.0844P)^2^+23.5333P] where P=(Fo^2^+2Fc^2^)/3'
_refine_ls_weighting_scheme calc
_refine_ls_wR_factor_gt 0.1448
_refine_ls_wR_factor_ref 0.1510
_reflns_number_gt 10416
_reflns_number_total 12564
_reflns_threshold_expression >2sigma(I)
_cod_data_source_file ncomms4265-s2.txt
_cod_data_source_block 1
_cod_depositor_comments
;
The following automatic conversions were performed:

'_symmetry_cell_setting' value 'Monoclinic' changed to 'monoclinic'
according to
/usr/data/users/saulius/automatic-downloads/current/Nature/lib/dictionaries/cif_core.dic
dictionary named 'cif_core.dic' version 2.4.2 from
2011-04-26.

'_exptl_absorpt_correction_type' value 'Multi-scan'
changed to 'multi-scan' according to
/usr/data/users/saulius/automatic-downloads/current/Nature/lib/dictionaries/cif_core.dic
dictionary named 'cif_core.dic' version 2.4.2 from 2011-04-26.

Automatic conversion script
Id: cif_fix_values 2281 2013-09-26 08:29:07Z andrius 
;
_cod_original_sg_symbol_H-M P2(1)/n
_cod_original_formula_sum 'C64.50 H57 Al2 Cl12 O3 Os P3'
_cod_database_code 1513792

loop_
_symmetry_equiv_pos_as_xyz
'x, y, z'
'-x+1/2, y+1/2, -z+1/2'
'-x, -y, -z'
'x-1/2, -y-1/2, z-1/2'

loop_
_atom_site_label
_atom_site_type_symbol
_atom_site_fract_x
_atom_site_fract_y
_atom_site_fract_z
_atom_site_U_iso_or_equiv
_atom_site_adp_type
_atom_site_occupancy
_atom_site_symmetry_multiplicity
_atom_site_calc_flag
_atom_site_refinement_flags
Os1 Os 0.354442(12) 0.429747(12) 0.105225(11) 0.02537(10) Uani 1 1 d .
P1 P 0.39260(9) 0.51014(9) 0.19597(8) 0.0305(3) Uani 1 1 d .
P2 P 0.31389(9) 0.34924(8) 0.01485(7) 0.0281(3) Uani 1 1 d .
P3 P 0.53676(9) 0.27015(9) 0.19247(8) 0.0314(4) Uani 1 1 d .
Cl1 Cl 0.39531(9) 0.50742(8) 0.02861(8) 0.0354(3) Uani 1 1 d .
O1 O 0.1080(3) 0.3739(3) 0.2097(3) 0.0601(15) Uani 1 1 d .
O2 O 0.1021(3) 0.4341(3) 0.1146(3) 0.0462(13) Uani 1 1 d .
C1 C 0.4452(3) 0.3753(3) 0.1288(3) 0.0311(13) Uani 1 1 d .
H1A H 0.4864 0.3886 0.1083 0.037 Uiso 1 1 calc R
C2 C 0.4542(3) 0.3205(3) 0.1716(3) 0.0307(13) Uani 1 1 d .
C3 C 0.3888(4) 0.3061(3) 0.1983(3) 0.0346(14) Uani 1 1 d .
H3A H 0.3835 0.2694 0.2285 0.042 Uiso 1 1 calc R
C4 C 0.3338(3) 0.3517(3) 0.1753(3) 0.0294(13) Uani 1 1 d .
C5 C 0.2633(4) 0.3469(4) 0.1939(3) 0.0361(15) Uani 1 1 d .
H5A H 0.2497 0.3139 0.2246 0.043 Uiso 1 1 calc R
C6 C 0.2162(3) 0.3957(3) 0.1623(3) 0.0314(14) Uani 1 1 d .
C7 C 0.2543(3) 0.4367(3) 0.1219(3) 0.0298(13) Uani 1 1 d .
H7A H 0.2269 0.4734 0.0994 0.036 Uiso 1 1 calc R
C8 C 0.1364(4) 0.3994(4) 0.1663(3) 0.0383(15) Uani 1 1 d .
C9 C 0.0223(4) 0.4367(5) 0.1082(5) 0.059(2) Uani 1 1 d .
H9A H 0.0034 0.4635 0.0686 0.089 Uiso 1 1 calc R
H9B H 0.0075 0.4590 0.1477 0.089 Uiso 1 1 calc R
H9C H 0.0026 0.3895 0.1042 0.089 Uiso 1 1 calc R
C111 C 0.3748(3) 0.6027(3) 0.1799(3) 0.0334(14) Uani 1 1 d .
C112 C 0.3227(4) 0.6257(4) 0.1301(3) 0.0378(15) Uani 1 1 d .
H11A H 0.2975 0.5933 0.0999 0.045 Uiso 1 1 calc R
C113 C 0.3064(4) 0.6955(4) 0.1233(4) 0.0451(17) Uani 1 1 d .
H11B H 0.2698 0.7111 0.0890 0.054 Uiso 1 1 calc R
C114 C 0.3435(5) 0.7421(4) 0.1664(4) 0.051(2) Uani 1 1 d .
H11C H 0.3327 0.7901 0.1617 0.062 Uiso 1 1 calc R
C115 C 0.3969(5) 0.7197(4) 0.2172(4) 0.055(2) Uani 1 1 d .
H11D H 0.4221 0.7521 0.2472 0.065 Uiso 1 1 calc R
C116 C 0.4126(4) 0.6501(4) 0.2233(4) 0.0493(18) Uani 1 1 d .
H11E H 0.4495 0.6344 0.2573 0.059 Uiso 1 1 calc R
C121 C 0.49151(18) 0.5088(3) 0.2233(2) 0.0390(15) Uani 1 1 d G
C122 C 0.5228(3) 0.4988(3) 0.2888(2) 0.059(2) Uani 1 1 d G
H12A H 0.4926 0.4892 0.3221 0.071 Uiso 1 1 calc R
C123 C 0.5983(3) 0.5028(3) 0.3057(2) 0.075(3) Uani 1 1 d G
H12B H 0.6197 0.4959 0.3505 0.090 Uiso 1 1 calc R
C124 C 0.64257(19) 0.5168(3) 0.2571(3) 0.068(3) Uani 1 1 d G
H12C H 0.6942 0.5196 0.2686 0.082 Uiso 1 1 calc R
C125 C 0.6113(2) 0.5269(3) 0.1915(3) 0.064(2) Uani 1 1 d G
H12D H 0.6415 0.5365 0.1583 0.076 Uiso 1 1 calc R
C126 C 0.5357(2) 0.5229(3) 0.17463(19) 0.0448(17) Uani 1 1 d G
H12E H 0.5143 0.5298 0.1298 0.054 Uiso 1 1 calc R
C131 C 0.3426(2) 0.4918(2) 0.2659(2) 0.0385(16) Uani 1 1 d G
C132 C 0.2781(3) 0.5284(2) 0.2686(2) 0.0489(19) Uani 1 1 d G
H13A H 0.2655 0.5659 0.2389 0.059 Uiso 1 1 calc R
C133 C 0.2321(2) 0.5101(3) 0.3146(3) 0.064(2) Uani 1 1 d G
H13B H 0.1880 0.5351 0.3164 0.077 Uiso 1 1 calc R
C134 C 0.2505(3) 0.4552(3) 0.3580(3) 0.073(3) Uani 1 1 d G
H13C H 0.2191 0.4426 0.3894 0.088 Uiso 1 1 calc R
C135 C 0.3150(4) 0.4185(3) 0.3553(2) 0.071(3) Uani 1 1 d G
H13D H 0.3276 0.3810 0.3850 0.085 Uiso 1 1 calc R
C136 C 0.3611(3) 0.4368(2) 0.3093(2) 0.052(2) Uani 1 1 d G
H13E H 0.4051 0.4118 0.3075 0.062 Uiso 1 1 calc R
C211 C 0.2500(4) 0.2857(3) 0.0400(3) 0.0323(14) Uani 1 1 d .
C212 C 0.2739(4) 0.2286(4) 0.0787(4) 0.0432(17) Uani 1 1 d .
H21A H 0.3248 0.2188 0.0877 0.052 Uiso 1 1 calc R
C213 C 0.2235(5) 0.1858(4) 0.1044(4) 0.056(2) Uani 1 1 d .
H21B H 0.2399 0.1463 0.1302 0.067 Uiso 1 1 calc R
C214 C 0.1503(5) 0.2010(4) 0.0921(4) 0.057(2) Uani 1 1 d .
H21C H 0.1162 0.1725 0.1107 0.068 Uiso 1 1 calc R
C215 C 0.1254(4) 0.2566(4) 0.0535(4) 0.0489(19) Uani 1 1 d .
H21D H 0.0745 0.2663 0.0451 0.059 Uiso 1 1 calc R
C216 C 0.1751(4) 0.2988(4) 0.0269(3) 0.0382(15) Uani 1 1 d .
H21E H 0.1579 0.3369 -0.0006 0.046 Uiso 1 1 calc R
C221 C 0.3883(4) 0.3030(3) -0.0165(3) 0.0341(14) Uani 1 1 d .
C222 C 0.4500(4) 0.3396(4) -0.0284(3) 0.0386(15) Uani 1 1 d .
H22A H 0.4539 0.3876 -0.0184 0.046 Uiso 1 1 calc R
C223 C 0.5056(4) 0.3066(4) -0.0547(4) 0.0483(18) Uani 1 1 d .
H22B H 0.5468 0.3326 -0.0640 0.058 Uiso 1 1 calc R
C224 C 0.5028(5) 0.2366(4) -0.0677(4) 0.051(2) Uani 1 1 d .
H22C H 0.5423 0.2141 -0.0847 0.061 Uiso 1 1 calc R
C225 C 0.4420(5) 0.1997(4) -0.0559(4) 0.0489(19) Uani 1 1 d .
H22D H 0.4399 0.1513 -0.0645 0.059 Uiso 1 1 calc R
C226 C 0.3837(4) 0.2319(4) -0.0316(3) 0.0381(15) Uani 1 1 d .
H22E H 0.3412 0.2061 -0.0253 0.046 Uiso 1 1 calc R
C231 C 0.2640(3) 0.3883(3) -0.0594(3) 0.0304(13) Uani 1 1 d .
C232 C 0.2593(4) 0.3531(4) -0.1202(3) 0.0428(17) Uani 1 1 d .
H23A H 0.2839 0.3102 -0.1228 0.051 Uiso 1 1 calc R
C233 C 0.2189(4) 0.3809(4) -0.1762(3) 0.0504(19) Uani 1 1 d .
H23B H 0.2160 0.3569 -0.2173 0.060 Uiso 1 1 calc R
C234 C 0.1825(4) 0.4432(4) -0.1730(4) 0.0443(17) Uani 1 1 d .
H23C H 0.1555 0.4623 -0.2120 0.053 Uiso 1 1 calc R
C235 C 0.1855(4) 0.4774(4) -0.1135(3) 0.0429(17) Uani 1 1 d .
H23D H 0.1590 0.5193 -0.1111 0.052 Uiso 1 1 calc R
C236 C 0.2271(4) 0.4512(4) -0.0564(3) 0.0367(15) Uani 1 1 d .
H23E H 0.2302 0.4759 -0.0156 0.044 Uiso 1 1 calc R
C311 C 0.5763(4) 0.2919(3) 0.2754(3) 0.0349(14) Uani 1 1 d .
C312 C 0.5329(4) 0.2987(4) 0.3262(4) 0.0459(17) Uani 1 1 d .
H31A H 0.4816 0.2909 0.3172 0.055 Uiso 1 1 calc R
C313 C 0.5640(5) 0.3167(4) 0.3893(4) 0.052(2) Uani 1 1 d .
H31B H 0.5345 0.3201 0.4241 0.063 Uiso 1 1 calc R
C314 C 0.6381(5) 0.3298(4) 0.4019(4) 0.054(2) Uani 1 1 d .
H31C H 0.6592 0.3433 0.4453 0.064 Uiso 1 1 calc R
C315 C 0.6814(5) 0.3236(5) 0.3529(4) 0.058(2) Uani 1 1 d .
H31D H 0.7324 0.3332 0.3621 0.069 Uiso 1 1 calc R
C316 C 0.6511(4) 0.3034(4) 0.2896(4) 0.0487(18) Uani 1 1 d .
H31E H 0.6816 0.2973 0.2559 0.058 Uiso 1 1 calc R
C321 C 0.6008(4) 0.2911(3) 0.1368(3) 0.0349(14) Uani 1 1 d .
C322 C 0.6286(4) 0.2413(4) 0.0985(4) 0.0480(18) Uani 1 1 d .
H32A H 0.6121 0.1947 0.0996 0.058 Uiso 1 1 calc R
C323 C 0.6804(5) 0.2592(5) 0.0583(4) 0.062(2) Uani 1 1 d .
H32B H 0.6993 0.2251 0.0315 0.075 Uiso 1 1 calc R
C324 C 0.7046(5) 0.3263(5) 0.0573(4) 0.060(2) Uani 1 1 d .
H32C H 0.7407 0.3383 0.0299 0.072 Uiso 1 1 calc R
C325 C 0.6770(4) 0.3775(5) 0.0957(4) 0.054(2) Uani 1 1 d .
H32D H 0.6936 0.4240 0.0942 0.065 Uiso 1 1 calc R
C326 C 0.6252(4) 0.3595(4) 0.1361(3) 0.0420(16) Uani 1 1 d .
H32E H 0.6064 0.3935 0.1631 0.050 Uiso 1 1 calc R
C331 C 0.5105(2) 0.18132(17) 0.1843(2) 0.0346(14) Uani 1 1 d G
C332 C 0.4759(3) 0.1583(2) 0.12308(18) 0.0475(18) Uani 1 1 d G
H33A H 0.4669 0.1896 0.0868 0.057 Uiso 1 1 calc R
C333 C 0.4545(3) 0.0894(2) 0.1150(2) 0.056(2) Uani 1 1 d G
H33B H 0.4309 0.0736 0.0731 0.068 Uiso 1 1 calc R
C334 C 0.4676(3) 0.04349(18) 0.1681(3) 0.054(2) Uani 1 1 d G
H33C H 0.4530 -0.0036 0.1625 0.064 Uiso 1 1 calc R
C335 C 0.5022(3) 0.0665(2) 0.2293(2) 0.052(2) Uani 1 1 d G
H33D H 0.5112 0.0352 0.2656 0.062 Uiso 1 1 calc R
C336 C 0.5236(3) 0.1355(2) 0.23741(17) 0.0409(16) Uani 1 1 d G
H33E H 0.5472 0.1512 0.2792 0.049 Uiso 1 1 calc R
Al1 Al 0.09181(12) 0.65558(12) 0.08643(11) 0.0442(5) Uani 1 1 d .
Cl1S Cl 0.13925(12) 0.65468(15) 0.18817(10) 0.0676(6) Uani 1 1 d .
Cl2S Cl -0.02046(10) 0.62765(12) 0.07879(10) 0.0558(5) Uani 1 1 d .
Cl3S Cl 0.14662(11) 0.58398(11) 0.02954(10) 0.0543(5) Uani 1 1 d .
Cl4S Cl 0.10382(16) 0.75617(13) 0.04716(17) 0.0897(9) Uani 1 1 d .
Al2 Al 0.30866(13) 0.96025(13) -0.04766(11) 0.0463(5) Uani 1 1 d .
Cl5S Cl 0.33137(15) 0.94361(17) -0.14670(11) 0.0800(8) Uani 1 1 d .
Cl6S Cl 0.29605(17) 1.06622(12) -0.02725(17) 0.0907(10) Uani 1 1 d .
Cl7S Cl 0.20952(15) 0.90730(16) -0.03691(14) 0.0802(7) Uani 1 1 d .
Cl8S Cl 0.39622(14) 0.91927(12) 0.01999(11) 0.0680(6) Uani 1 1 d .
C1S C 0.3772(16) 0.2762(16) -0.3429(14) 0.113(8) Uani 0.50 1 d PU
H1SA H 0.3598 0.2281 -0.3518 0.136 Uiso 0.50 1 calc PR
H1SB H 0.3435 0.3075 -0.3711 0.136 Uiso 0.50 1 calc PR
Cl1A Cl 0.3735(4) 0.2971(3) -0.2532(5) 0.131(3) Uani 0.50 1 d P
Cl1B Cl 0.4529(3) 0.2833(4) -0.3623(3) 0.107(2) Uani 0.50 1 d P
C2S C 0.3756(7) 0.1198(8) -0.2053(7) 0.108(4) Uani 1 1 d .
H2SA H 0.3725 0.0785 -0.1769 0.130 Uiso 1 1 calc R
H2SB H 0.3686 0.1613 -0.1781 0.130 Uiso 1 1 calc R
Cl2A Cl 0.3068(2) 0.1163(2) -0.26993(19) 0.1171(12) Uani 1 1 d .
Cl2B Cl 0.46238(19) 0.12317(19) -0.2295(2) 0.1086(11) Uani 1 1 d .
O1W O 0.0426(8) 0.0480(5) 0.0334(4) 0.172(6) Uani 1 1 d .
H1WA H -0.0035 0.0482 0.0223 0.206 Uiso 1 1 d R
H1WB H 0.0567 0.0895 0.0413 0.206 Uiso 1 1 d R

loop_
_atom_site_aniso_label
_atom_site_aniso_U_11
_atom_site_aniso_U_22
_atom_site_aniso_U_33
_atom_site_aniso_U_23
_atom_site_aniso_U_13
_atom_site_aniso_U_12
Os1 0.02275(15) 0.02555(15) 0.02714(14) 0.00174(9) 0.00096(9) -0.00009(9)
P1 0.0289(8) 0.0306(9) 0.0313(8) -0.0017(7) 0.0016(6) -0.0010(7)
P2 0.0264(8) 0.0282(8) 0.0291(8) -0.0001(6) 0.0013(6) 0.0000(6)
P3 0.0273(9) 0.0312(9) 0.0338(8) 0.0036(7) -0.0025(7) 0.0021(7)
Cl1 0.0373(9) 0.0324(8) 0.0370(8) 0.0058(6) 0.0064(7) -0.0030(7)
O1 0.038(3) 0.078(4) 0.068(4) 0.025(3) 0.020(3) 0.000(3)
O2 0.025(3) 0.063(3) 0.050(3) 0.007(2) 0.003(2) 0.002(2)
C1 0.027(3) 0.036(4) 0.030(3) -0.001(3) 0.001(2) 0.001(3)
C2 0.027(3) 0.030(3) 0.034(3) 0.000(3) 0.001(3) 0.003(3)
C3 0.037(4) 0.034(4) 0.033(3) 0.006(3) 0.003(3) 0.000(3)
C4 0.029(3) 0.033(3) 0.025(3) -0.001(3) 0.000(2) -0.003(3)
C5 0.036(4) 0.041(4) 0.031(3) 0.004(3) 0.005(3) -0.007(3)
C6 0.029(3) 0.032(3) 0.034(3) -0.002(3) 0.006(3) -0.002(3)
C7 0.026(3) 0.033(3) 0.029(3) -0.001(3) -0.003(2) 0.001(3)
C8 0.033(4) 0.038(4) 0.044(4) 0.002(3) 0.005(3) 0.003(3)
C9 0.025(4) 0.077(6) 0.073(6) 0.007(4) -0.004(4) 0.006(4)
C111 0.030(3) 0.029(3) 0.042(3) -0.003(3) 0.008(3) 0.001(3)
C112 0.033(4) 0.035(4) 0.047(4) -0.003(3) 0.010(3) 0.002(3)
C113 0.039(4) 0.044(4) 0.054(4) 0.005(3) 0.011(3) 0.009(3)
C114 0.056(5) 0.031(4) 0.071(5) 0.003(4) 0.026(4) 0.006(4)
C115 0.054(5) 0.035(4) 0.074(5) -0.013(4) 0.005(4) -0.005(4)
C116 0.047(5) 0.042(4) 0.057(4) -0.010(4) -0.002(4) -0.002(3)
C121 0.035(4) 0.032(4) 0.046(4) -0.005(3) -0.007(3) -0.002(3)
C122 0.052(5) 0.057(5) 0.062(5) 0.004(4) -0.015(4) -0.007(4)
C123 0.056(6) 0.067(6) 0.087(7) -0.002(5) -0.040(5) -0.005(5)
C124 0.037(5) 0.057(6) 0.103(8) -0.013(5) -0.018(5) -0.004(4)
C125 0.040(5) 0.057(5) 0.092(7) -0.015(5) 0.004(4) -0.009(4)
C126 0.027(4) 0.046(4) 0.060(4) -0.006(4) 0.000(3) -0.004(3)
C131 0.042(4) 0.043(4) 0.030(3) -0.005(3) 0.004(3) -0.007(3)
C132 0.052(5) 0.045(4) 0.052(4) -0.014(3) 0.016(4) -0.012(4)
C133 0.061(6) 0.074(6) 0.065(5) -0.023(5) 0.029(4) -0.015(5)
C134 0.099(8) 0.077(7) 0.052(5) -0.011(5) 0.039(5) -0.028(6)
C135 0.110(9) 0.067(6) 0.038(4) 0.009(4) 0.015(5) -0.023(6)
C136 0.068(6) 0.053(5) 0.032(4) 0.000(3) 0.002(4) -0.004(4)
C211 0.033(4) 0.030(3) 0.033(3) -0.009(3) 0.005(3) -0.008(3)
C212 0.048(4) 0.035(4) 0.046(4) 0.001(3) 0.005(3) -0.003(3)
C213 0.073(6) 0.038(4) 0.058(5) 0.009(4) 0.016(4) -0.010(4)
C214 0.065(6) 0.050(5) 0.058(5) -0.001(4) 0.021(4) -0.026(4)
C215 0.043(4) 0.051(5) 0.055(4) -0.006(4) 0.015(4) -0.015(4)
C216 0.032(4) 0.042(4) 0.040(3) -0.002(3) 0.003(3) -0.005(3)
C221 0.033(4) 0.038(4) 0.030(3) 0.003(3) -0.001(3) 0.007(3)
C222 0.039(4) 0.042(4) 0.035(3) 0.002(3) 0.005(3) 0.001(3)
C223 0.040(4) 0.059(5) 0.048(4) 0.006(4) 0.013(3) 0.005(4)
C224 0.056(5) 0.050(5) 0.049(4) 0.005(4) 0.019(4) 0.023(4)
C225 0.063(5) 0.040(4) 0.045(4) 0.000(3) 0.011(4) 0.017(4)
C226 0.038(4) 0.036(4) 0.039(4) 0.000(3) 0.002(3) 0.001(3)
C231 0.028(3) 0.033(3) 0.028(3) 0.007(3) -0.003(2) -0.004(3)
C232 0.044(4) 0.042(4) 0.040(4) -0.006(3) -0.002(3) 0.001(3)
C233 0.052(5) 0.064(5) 0.031(3) -0.008(3) -0.011(3) -0.006(4)
C234 0.035(4) 0.054(5) 0.040(4) 0.010(3) -0.011(3) -0.004(3)
C235 0.034(4) 0.045(4) 0.048(4) 0.010(3) -0.002(3) 0.003(3)
C236 0.033(4) 0.041(4) 0.035(3) 0.001(3) -0.002(3) 0.002(3)
C311 0.036(4) 0.031(3) 0.036(3) 0.003(3) -0.002(3) 0.000(3)
C312 0.043(4) 0.048(4) 0.045(4) 0.004(3) -0.002(3) -0.005(3)
C313 0.061(5) 0.056(5) 0.040(4) 0.000(3) 0.006(4) -0.012(4)
C314 0.062(5) 0.057(5) 0.035(4) 0.003(3) -0.016(4) -0.016(4)
C315 0.039(4) 0.079(6) 0.050(4) 0.004(4) -0.013(4) -0.011(4)
C316 0.037(4) 0.063(5) 0.044(4) -0.001(4) -0.003(3) 0.001(4)
C321 0.029(3) 0.037(4) 0.036(3) 0.009(3) -0.003(3) 0.001(3)
C322 0.051(5) 0.041(4) 0.054(4) 0.007(3) 0.014(4) 0.003(4)
C323 0.062(6) 0.061(6) 0.069(5) 0.007(4) 0.029(5) 0.008(4)
C324 0.051(5) 0.075(6) 0.056(5) 0.014(5) 0.013(4) -0.006(5)
C325 0.046(5) 0.058(5) 0.053(4) 0.019(4) -0.006(4) -0.010(4)
C326 0.034(4) 0.045(4) 0.045(4) 0.007(3) -0.001(3) 0.000(3)
C331 0.028(3) 0.033(4) 0.042(4) 0.002(3) 0.002(3) 0.004(3)
C332 0.040(4) 0.044(4) 0.052(4) -0.003(3) -0.015(3) 0.006(3)
C333 0.047(5) 0.049(5) 0.066(5) -0.014(4) -0.014(4) -0.002(4)
C334 0.041(4) 0.035(4) 0.086(6) -0.005(4) 0.011(4) -0.003(3)
C335 0.050(5) 0.041(4) 0.065(5) 0.015(4) 0.011(4) 0.003(3)
C336 0.040(4) 0.043(4) 0.040(4) 0.006(3) 0.006(3) 0.004(3)
Al1 0.0342(12) 0.0479(13) 0.0509(12) -0.0004(10) 0.0078(9) 0.0040(10)
Cl1S 0.0428(11) 0.1061(19) 0.0532(11) -0.0146(12) 0.0046(9) 0.0082(11)
Cl2S 0.0332(10) 0.0716(14) 0.0622(12) -0.0036(10) 0.0049(8) 0.0022(9)
Cl3S 0.0433(11) 0.0634(13) 0.0569(11) -0.0100(9) 0.0095(9) 0.0068(9)
Cl4S 0.0792(18) 0.0546(14) 0.139(3) 0.0262(15) 0.0271(17) 0.0079(13)
Al2 0.0453(13) 0.0507(14) 0.0420(11) -0.0009(10) 0.0024(10) 0.0057(11)
Cl5S 0.0711(16) 0.122(2) 0.0480(12) 0.0091(13) 0.0125(11) 0.0168(15)
Cl6S 0.0860(19) 0.0422(13) 0.130(2) -0.0054(13) -0.0344(17) 0.0141(12)
Cl7S 0.0685(16) 0.0911(18) 0.0832(16) -0.0115(14) 0.0178(13) -0.0237(14)
Cl8S 0.0749(16) 0.0640(14) 0.0586(12) -0.0046(10) -0.0143(11) 0.0254(11)
C1S 0.113(8) 0.113(8) 0.113(8) 0.0005(10) 0.0148(15) -0.0002(10)
Cl1A 0.150(6) 0.039(3) 0.231(9) -0.012(4) 0.116(6) 0.015(3)
Cl1B 0.082(4) 0.180(7) 0.057(3) -0.028(4) -0.004(3) -0.021(4)
C2S 0.079(8) 0.129(12) 0.114(10) -0.006(9) 0.006(7) -0.025(8)
Cl2A 0.105(3) 0.120(3) 0.121(3) -0.029(2) -0.004(2) 0.005(2)
Cl2B 0.087(2) 0.099(2) 0.144(3) 0.006(2) 0.031(2) 0.0097(18)
O1W 0.326(16) 0.102(6) 0.066(5) 0.028(5) -0.048(7) -0.149(9)

loop_
_atom_type_symbol
_atom_type_description
_atom_type_scat_dispersion_real
_atom_type_scat_dispersion_imag
_atom_type_scat_source
C C 0.0033 0.0016 'International Tables Vol C Tables 4.2.6.8 and 6.1.1.4'
H H 0.0000 0.0000 'International Tables Vol C Tables 4.2.6.8 and 6.1.1.4'
O O 0.0106 0.0060 'International Tables Vol C Tables 4.2.6.8 and 6.1.1.4'
Al Al 0.0645 0.0514 'International Tables Vol C Tables 4.2.6.8 and 6.1.1.4'
P P 0.1023 0.0942 'International Tables Vol C Tables 4.2.6.8 and 6.1.1.4'
Cl Cl 0.1484 0.1585 'International Tables Vol C Tables 4.2.6.8 and 6.1.1.4'
Os Os -1.2165 7.6030 'International Tables Vol C Tables 4.2.6.8 and 6.1.1.4'

loop_
_geom_angle_atom_site_label_1
_geom_angle_atom_site_label_2
_geom_angle_atom_site_label_3
_geom_angle
C7 Os1 C1 142.5(3)
C7 Os1 C4 70.8(2)
C1 Os1 C4 71.8(2)
C7 Os1 Cl1 118.17(19)
C1 Os1 Cl1 99.29(19)
C4 Os1 Cl1 171.02(17)
C7 Os1 P1 90.44(18)
C1 Os1 P1 90.43(18)
C4 Os1 P1 90.26(16)
Cl1 Os1 P1 90.51(6)
C7 Os1 P2 88.49(18)
C1 Os1 P2 90.36(18)
C4 Os1 P2 89.31(16)
Cl1 Os1 P2 90.07(5)
P1 Os1 P2 178.93(5)
C131 P1 C121 110.4(2)
C131 P1 C111 103.3(3)
C121 P1 C111 102.3(3)
C131 P1 Os1 109.83(17)
C121 P1 Os1 113.14(17)
C111 P1 Os1 117.3(2)
C231 P2 C211 103.8(3)
C231 P2 C221 103.5(3)
C211 P2 C221 108.3(3)
C231 P2 Os1 115.3(2)
C211 P2 Os1 111.2(2)
C221 P2 Os1 113.9(2)
C331 P3 C321 110.7(3)
C331 P3 C311 112.5(3)
C321 P3 C311 108.7(3)
C331 P3 C2 106.6(3)
C321 P3 C2 109.8(3)
C311 P3 C2 108.5(3)
C8 O2 C9 116.9(6)
C2 C1 Os1 126.3(5)
C1 C2 C3 111.0(6)
C1 C2 P3 126.3(5)
C3 C2 P3 122.7(5)
C4 C3 C2 111.9(6)
C3 C4 C5 122.2(6)
C3 C4 Os1 119.1(5)
C5 C4 Os1 118.7(5)
C6 C5 C4 112.1(6)
C5 C6 C7 108.9(6)
C5 C6 C8 124.9(6)
C7 C6 C8 126.0(6)
C6 C7 Os1 129.5(5)
O1 C8 O2 125.7(7)
O1 C8 C6 124.0(6)
O2 C8 C6 110.4(6)
C112 C111 C116 119.7(7)
C112 C111 P1 122.4(5)
C116 C111 P1 117.7(5)
C111 C112 C113 120.6(7)
C114 C113 C112 119.5(7)
C113 C114 C115 120.6(7)
C116 C115 C114 119.3(7)
C115 C116 C111 120.2(8)
C122 C121 C126 120.0
C122 C121 P1 123.9(3)
C126 C121 P1 116.0(3)
C123 C122 C121 120.0
C124 C123 C122 120.0
C123 C124 C125 120.0
C124 C125 C126 120.0
C125 C126 C121 120.0
C132 C131 C136 120.0
C132 C131 P1 117.1(3)
C136 C131 P1 122.3(3)
C131 C132 C133 120.0
C134 C133 C132 120.0
C135 C134 C133 120.0
C134 C135 C136 120.0
C135 C136 C131 120.0
C212 C211 C216 118.8(6)
C212 C211 P2 121.6(5)
C216 C211 P2 119.1(5)
C211 C212 C213 120.3(7)
C214 C213 C212 119.6(8)
C215 C214 C213 121.1(7)
C214 C215 C216 119.6(8)
C215 C216 C211 120.5(7)
C222 C221 C226 119.0(6)
C222 C221 P2 119.1(5)
C226 C221 P2 121.8(5)
C223 C222 C221 120.3(7)
C222 C223 C224 121.3(7)
C223 C224 C225 118.9(7)
C224 C225 C226 121.3(7)
C225 C226 C221 119.0(7)
C236 C231 C232 119.2(6)
C236 C231 P2 121.2(5)
C232 C231 P2 119.6(5)
C233 C232 C231 120.0(7)
C232 C233 C234 120.7(7)
C235 C234 C233 119.8(6)
C234 C235 C236 120.7(7)
C235 C236 C231 119.6(6)
C316 C311 C312 119.0(6)
C316 C311 P3 120.0(5)
C312 C311 P3 121.0(5)
C313 C312 C311 120.3(7)
C312 C313 C314 119.8(7)
C315 C314 C313 120.8(7)
C314 C315 C316 119.9(7)
C315 C316 C311 120.2(7)
C322 C321 C326 120.6(7)
C322 C321 P3 121.8(5)
C326 C321 P3 117.5(5)
C321 C322 C323 119.9(8)
C324 C323 C322 119.9(8)
C323 C324 C325 121.0(8)
C326 C325 C324 119.2(8)
C325 C326 C321 119.5(7)
C332 C331 C336 120.0
C332 C331 P3 118.5(2)
C336 C331 P3 121.5(2)
C331 C332 C333 120.0
C332 C333 C334 120.0
C335 C334 C333 120.0
C336 C335 C334 120.0
C335 C336 C331 120.0
Cl4S Al1 Cl2S 110.81(14)
Cl4S Al1 Cl1S 108.76(16)
Cl2S Al1 Cl1S 109.65(12)
Cl4S Al1 Cl3S 107.86(14)
Cl2S Al1 Cl3S 108.90(13)
Cl1S Al1 Cl3S 110.86(13)
Cl6S Al2 Cl8S 109.19(14)
Cl6S Al2 Cl7S 109.04(16)
Cl8S Al2 Cl7S 110.02(16)
Cl6S Al2 Cl5S 111.89(17)
Cl8S Al2 Cl5S 108.90(14)
Cl7S Al2 Cl5S 107.78(15)
Cl1B C1S Cl1A 113.0(17)
Cl2A C2S Cl2B 113.8(8)

loop_
_geom_bond_atom_site_label_1
_geom_bond_atom_site_label_2
_geom_bond_distance
Os1 C7 1.926(6)
Os1 C1 1.978(6)
Os1 C4 2.139(6)
Os1 Cl1 2.3556(15)
Os1 P1 2.4371(16)
Os1 P2 2.4415(16)
P1 C131 1.830(4)
P1 C121 1.832(4)
P1 C111 1.836(7)
P2 C231 1.819(6)
P2 C211 1.821(6)
P2 C221 1.822(7)
P3 C331 1.782(4)
P3 C321 1.788(7)
P3 C311 1.791(7)
P3 C2 1.806(6)
O1 C8 1.191(8)
O2 C8 1.329(8)
O2 C9 1.461(9)
C1 C2 1.365(9)
C2 C3 1.414(9)
C3 C4 1.375(9)
C4 C5 1.405(9)
C5 C6 1.379(9)
C6 C7 1.394(9)
C6 C8 1.486(9)
C111 C112 1.371(9)
C111 C116 1.390(10)
C112 C113 1.384(10)
C113 C114 1.370(11)
C114 C115 1.393(12)
C115 C116 1.374(11)
C121 C122 1.3900
C121 C126 1.3900
C122 C123 1.3900
C123 C124 1.3900
C124 C125 1.3900
C125 C126 1.3900
C131 C132 1.3900
C131 C136 1.3900
C132 C133 1.3900
C133 C134 1.3900
C134 C135 1.3900
C135 C136 1.3900
C211 C212 1.388(10)
C211 C216 1.393(9)
C212 C213 1.396(10)
C213 C214 1.371(12)
C214 C215 1.370(12)
C215 C216 1.388(10)
C221 C222 1.387(10)
C221 C226 1.406(9)
C222 C223 1.374(10)
C223 C224 1.375(11)
C224 C225 1.376(11)
C225 C226 1.389(10)
C231 C236 1.397(9)
C231 C232 1.399(9)
C232 C233 1.379(10)
C233 C234 1.383(11)
C234 C235 1.371(10)
C235 C236 1.394(9)
C311 C316 1.387(10)
C311 C312 1.395(10)
C312 C313 1.373(10)
C313 C314 1.378(11)
C314 C315 1.363(11)
C315 C316 1.385(10)
C321 C322 1.378(10)
C321 C326 1.395(10)
C322 C323 1.381(11)
C323 C324 1.370(12)
C324 C325 1.396(12)
C325 C326 1.384(10)
C331 C332 1.3900
C331 C336 1.3900
C332 C333 1.3900
C333 C334 1.3900
C334 C335 1.3900
C335 C336 1.3900
Al1 Cl4S 2.121(3)
Al1 Cl2S 2.124(3)
Al1 Cl1S 2.130(3)
Al1 Cl3S 2.140(3)
Al2 Cl6S 2.105(3)
Al2 Cl8S 2.124(3)
Al2 Cl7S 2.130(3)
Al2 Cl5S 2.132(3)
C1S Cl1B 1.51(3)
C1S Cl1A 1.88(3)
C2S Cl2A 1.698(13)
C2S Cl2B 1.737(13)

loop_
_geom_hbond_atom_site_label_D
_geom_hbond_atom_site_label_H
_geom_hbond_atom_site_label_A
_geom_hbond_distance_DH
_geom_hbond_distance_HA
_geom_hbond_distance_DA
_geom_hbond_angle_DHA
_geom_hbond_site_symmetry_A
O1W H1WA O1W 0.85 2.24 2.674(14) 111.8 3
